data_7047481
loop_
_publ_author_name
'Raeder, Jan'
'Reiners, Matthias'
'Baumgarten, Robert'
'M\"unster, Katharina'
'Baabe, Dirk'
'Freytag, Matthias'
'Jones, Peter G.'
'Walter, Marc D.'

_publ_section_title
;
 Synthesis and molecular structure of pentadienyl complexes of the
 rare-earth metals.
;
_journal_issue 41
_journal_name_full 'Dalton transactions (Cambridge, England : 2003)'
_journal_page_first 14468
_journal_page_last 14482
_journal_paper_doi 10.1039/c8dt03123a
_journal_volume 47
_journal_year 2018
_chemical_formula_sum 'C47 H82 O2 Sc2'
_chemical_formula_weight 769.05
_space_group_IT_number 19
_space_group_name_Hall 'P 2ac 2ab'
_space_group_name_H-M_alt 'P 21 21 21'
_symmetry_cell_setting orthorhombic
_symmetry_space_group_name_Hall 'P 2ac 2ab'
_symmetry_space_group_name_H-M 'P 21 21 21'
_atom_sites_solution_hydrogens geom
_atom_sites_solution_primary direct
_atom_sites_solution_secondary difmap
_audit_creation_method SHELXL-97
_audit_update_record
;
2018-07-12 deposited with the CCDC.
2018-08-29 downloaded from the CCDC.
;
_cell_angle_alpha 90.00
_cell_angle_beta 90.00
_cell_angle_gamma 90.00
_cell_formula_units_Z 4
_cell_length_a 10.09676(6)
_cell_length_b 20.06909(10)
_cell_length_c 22.20033(15)
_cell_measurement_reflns_used 71242
_cell_measurement_temperature 100(2)
_cell_measurement_theta_max 76.0100
_cell_measurement_theta_min 3.9650
_cell_volume 4498.51(5)
_computing_cell_refinement 'CrysAlisPro 1.171.38.43c (Rigaku OD, 2015)'
_computing_data_collection 'CrysAlisPro 1.171.38.43c (Rigaku OD, 2015)'
_computing_data_reduction 'CrysAlisPro 1.171.38.43c (Rigaku OD, 2015)'
_computing_molecular_graphics 'Bruker XP'
_computing_publication_material SHELXL-97
_computing_structure_refinement 'SHELXL-97 (Sheldrick, 1997)'
_computing_structure_solution 'SHELXS-97 (Sheldrick, 1990)'
_diffrn_ambient_temperature 100(2)
_diffrn_detector_area_resol_mean 10.3543
_diffrn_measured_fraction_theta_full 1.000
_diffrn_measured_fraction_theta_max 0.999
_diffrn_measurement_device_type 'Oxford Diffraction Xcalibur, Atlas, Nova'
_diffrn_measurement_method '\w scans'
_diffrn_radiation_monochromator mirror
_diffrn_radiation_type CuK\a
_diffrn_radiation_wavelength 1.54184
_diffrn_reflns_av_R_equivalents 0.0618
_diffrn_reflns_av_sigmaI/netI 0.0217
_diffrn_reflns_limit_h_max 11
_diffrn_reflns_limit_h_min -12
_diffrn_reflns_limit_k_max 25
_diffrn_reflns_limit_k_min -25
_diffrn_reflns_limit_l_max 27
_diffrn_reflns_limit_l_min -27
_diffrn_reflns_number 122020
_diffrn_reflns_theta_full 75.00
_diffrn_reflns_theta_max 76.22
_diffrn_reflns_theta_min 3.98
_diffrn_source 'micro-focus sealed X-ray tube'
_exptl_absorpt_coefficient_mu 2.835
_exptl_absorpt_correction_T_max 1.00000
_exptl_absorpt_correction_T_min 0.27710
_exptl_absorpt_correction_type multi-scan
_exptl_absorpt_process_details
;
CrysAlisPro 1.171.38.43c (Rigaku Oxford Diffraction, 2015)
Empirical absorption correction using spherical harmonics,
 implemented in SCALE3 ABSPACK scaling algorithm.
;
_exptl_crystal_colour orange
_exptl_crystal_density_diffrn 1.136
_exptl_crystal_density_method 'not measured'
_exptl_crystal_description prism
_exptl_crystal_F_000 1688
_exptl_crystal_size_max 0.22
_exptl_crystal_size_mid 0.18
_exptl_crystal_size_min 0.05
_refine_diff_density_max 0.343
_refine_diff_density_min -0.359
_refine_diff_density_rms 0.042
_refine_ls_abs_structure_details 'Flack H D (1983), Acta Cryst. A39, 876-881'
_refine_ls_abs_structure_Flack -0.006(3)
_refine_ls_extinction_method none
_refine_ls_goodness_of_fit_ref 1.031
_refine_ls_hydrogen_treatment mixed
_refine_ls_matrix_type full
_refine_ls_number_parameters 556
_refine_ls_number_reflns 9406
_refine_ls_number_restraints 98
_refine_ls_restrained_S_all 1.054
_refine_ls_R_factor_all 0.0292
_refine_ls_R_factor_gt 0.0282
_refine_ls_shift/su_max 0.002
_refine_ls_shift/su_mean 0.000
_refine_ls_structure_factor_coef Fsqd
_refine_ls_weighting_details 'calc w=1/[\s^2^(Fo^2^)+(0.0463P)^2^+0.8559P] where P=(Fo^2^+2Fc^2^)/3'
_refine_ls_weighting_scheme calc
_refine_ls_wR_factor_gt 0.0730
_refine_ls_wR_factor_ref 0.0739
_reflns_number_gt 9152
_reflns_number_total 9406
_reflns_threshold_expression >2sigma(I)
_cod_data_source_file c8dt03123a2.cif
_cod_data_source_block ra08fr
_cod_depositor_comments 'Adding full bibliography for 7047466--7047481.cif.'
_cod_database_code 7047481

loop_
_symmetry_equiv_pos_as_xyz
'x, y, z'
'-x+1/2, -y, z+1/2'
'-x, y+1/2, -z+1/2'
'x+1/2, -y+1/2, -z'

loop_
_atom_site_label
_atom_site_type_symbol
_atom_site_fract_x
_atom_site_fract_y
_atom_site_fract_z
_atom_site_U_iso_or_equiv
_atom_site_adp_type
_atom_site_occupancy
_atom_site_symmetry_multiplicity
_atom_site_calc_flag
_atom_site_refinement_flags
_atom_site_disorder_assembly
_atom_site_disorder_group
Sc1 Sc 0.26980(2) 0.468894(13) 0.450612(11) 0.01573(6) Uani 1 1 d . . .
Sc2 Sc 0.38208(2) 0.531581(13) 0.342964(11) 0.01642(6) Uani 1 1 d . B .
C1 C 0.44863(14) 0.43442(7) 0.39923(6) 0.0175(3) Uani 1 1 d D . .
H1 H 0.5439(15) 0.4353(9) 0.4076(8) 0.018(4) Uiso 1 1 d D . .
C2 C 0.39115(15) 0.37164(7) 0.40433(6) 0.0173(3) Uani 1 1 d . . .
C3 C 0.25239(15) 0.36110(7) 0.39597(6) 0.0185(3) Uani 1 1 d D . .
H3 H 0.219(2) 0.3180(8) 0.4071(9) 0.028(5) Uiso 1 1 d D . .
C4 C 0.16088(15) 0.40275(7) 0.36366(7) 0.0181(3) Uani 1 1 d . . .
C5 C 0.18531(13) 0.46997(7) 0.35564(6) 0.0180(3) Uani 1 1 d D . .
H5 H 0.1122(16) 0.4934(8) 0.3344(7) 0.014(4) Uiso 1 1 d D . .
C6 C 0.46993(15) 0.30811(7) 0.42331(7) 0.0209(3) Uani 1 1 d . . .
C7 C 0.61702(18) 0.32171(9) 0.43309(10) 0.0374(4) Uani 1 1 d . . .
H7A H 0.6281 0.3525 0.4669 0.056 Uiso 1 1 calc R . .
H7B H 0.6547 0.3415 0.3966 0.056 Uiso 1 1 calc R . .
H7C H 0.6627 0.2798 0.4420 0.056 Uiso 1 1 calc R . .
C8 C 0.4148(2) 0.27703(8) 0.48103(8) 0.0317(4) Uani 1 1 d . . .
H8A H 0.4269 0.3081 0.5147 0.048 Uiso 1 1 calc R . .
H8B H 0.4619 0.2354 0.4896 0.048 Uiso 1 1 calc R . .
H8C H 0.3202 0.2677 0.4758 0.048 Uiso 1 1 calc R . .
C9 C 0.45756(19) 0.25555(8) 0.37299(8) 0.0310(4) Uani 1 1 d . . .
H9A H 0.5045 0.2149 0.3850 0.047 Uiso 1 1 calc R . .
H9B H 0.4965 0.2730 0.3358 0.047 Uiso 1 1 calc R . .
H9C H 0.3638 0.2453 0.3662 0.047 Uiso 1 1 calc R . .
C10 C 0.03821(14) 0.36630(7) 0.33686(7) 0.0197(3) Uani 1 1 d . . .
C11 C -0.07136(16) 0.41465(8) 0.31795(8) 0.0273(3) Uani 1 1 d . . .
H11A H -0.1463 0.3895 0.3015 0.041 Uiso 1 1 calc R . .
H11B H -0.0373 0.4451 0.2871 0.041 Uiso 1 1 calc R . .
H11C H -0.1007 0.4403 0.3531 0.041 Uiso 1 1 calc R . .
C12 C 0.08698(17) 0.32925(8) 0.28022(7) 0.0264(3) Uani 1 1 d . . .
H12A H 0.1249 0.3614 0.2518 0.040 Uiso 1 1 calc R . .
H12B H 0.0123 0.3062 0.2612 0.040 Uiso 1 1 calc R . .
H12C H 0.1547 0.2966 0.2917 0.040 Uiso 1 1 calc R . .
C13 C -0.02386(16) 0.31449(8) 0.37922(7) 0.0251(3) Uani 1 1 d . . .
H13A H 0.0414 0.2798 0.3883 0.038 Uiso 1 1 calc R . .
H13B H -0.1012 0.2944 0.3597 0.038 Uiso 1 1 calc R . .
H13C H -0.0514 0.3363 0.4167 0.038 Uiso 1 1 calc R . .
C14 C 0.41489(15) 0.44989(7) 0.54506(7) 0.0226(3) Uani 1 1 d D . .
H14A H 0.5104(14) 0.4534(10) 0.5440(9) 0.031(5) Uiso 1 1 d D . .
H14B H 0.3764(19) 0.4070(7) 0.5428(9) 0.023(5) Uiso 1 1 d D . .
C15 C 0.34195(15) 0.50559(7) 0.56095(6) 0.0199(3) Uani 1 1 d . . .
C16 C 0.20158(15) 0.51240(7) 0.55451(7) 0.0200(3) Uani 1 1 d D . .
H16 H 0.1674(18) 0.5565(7) 0.5630(8) 0.016(4) Uiso 1 1 d D . .
C17 C 0.10292(14) 0.46442(8) 0.53829(6) 0.0213(3) Uani 1 1 d . A .
C18 C 0.12767(16) 0.39865(7) 0.52378(7) 0.0211(3) Uani 1 1 d D . .
H18A H 0.2042(16) 0.3769(9) 0.5380(8) 0.021(4) Uiso 1 1 d D . .
H18B H 0.0582(18) 0.3701(9) 0.5108(9) 0.029(5) Uiso 1 1 d D . .
C19 C 0.42223(16) 0.56566(7) 0.58632(7) 0.0223(3) Uani 1 1 d . . .
C20 C 0.53937(17) 0.58543(8) 0.54615(8) 0.0278(3) Uani 1 1 d . . .
H20A H 0.5955 0.6174 0.5676 0.042 Uiso 1 1 calc R . .
H20B H 0.5061 0.6058 0.5090 0.042 Uiso 1 1 calc R . .
H20C H 0.5914 0.5457 0.5362 0.042 Uiso 1 1 calc R . .
C21 C 0.33974(18) 0.62853(8) 0.59644(8) 0.0279(3) Uani 1 1 d . . .
H21A H 0.3016 0.6431 0.5581 0.042 Uiso 1 1 calc R . .
H21B H 0.3964 0.6639 0.6127 0.042 Uiso 1 1 calc R . .
H21C H 0.2683 0.6189 0.6250 0.042 Uiso 1 1 calc R . .
C22 C 0.47674(18) 0.54330(8) 0.64796(7) 0.0300(3) Uani 1 1 d . . .
H22A H 0.5273 0.5798 0.6661 0.045 Uiso 1 1 calc R . .
H22B H 0.5346 0.5046 0.6425 0.045 Uiso 1 1 calc R . .
H22C H 0.4029 0.5313 0.6745 0.045 Uiso 1 1 calc R . .
C23 C -0.04275(15) 0.48980(8) 0.53583(7) 0.0248(3) Uani 1 1 d D . .
C24 C -0.0563(3) 0.55303(17) 0.4956(2) 0.0539(12) Uani 0.625(5) 1 d PD A 1
H24A H -0.1497 0.5660 0.4931 0.081 Uiso 0.625(5) 1 calc PR A 1
H24B H -0.0229 0.5433 0.4551 0.081 Uiso 0.625(5) 1 calc PR A 1
H24C H -0.0049 0.5896 0.5132 0.081 Uiso 0.625(5) 1 calc PR A 1
C25 C -0.1382(3) 0.43966(17) 0.50423(18) 0.0415(9) Uani 0.625(5) 1 d PDU A 1
H25A H -0.2278 0.4584 0.5032 0.062 Uiso 0.625(5) 1 calc PR A 1
H25B H -0.1393 0.3976 0.5267 0.062 Uiso 0.625(5) 1 calc PR A 1
H25C H -0.1076 0.4314 0.4630 0.062 Uiso 0.625(5) 1 calc PR A 1
C26 C -0.0903(3) 0.5029(3) 0.59725(15) 0.0687(18) Uani 0.625(5) 1 d PD A 1
H26A H -0.0825 0.4622 0.6214 0.103 Uiso 0.625(5) 1 calc PR A 1
H26B H -0.1832 0.5169 0.5958 0.103 Uiso 0.625(5) 1 calc PR A 1
H26C H -0.0368 0.5383 0.6155 0.103 Uiso 0.625(5) 1 calc PR A 1
C24' C -0.1099(6) 0.4717(3) 0.4819(2) 0.0380(13) Uiso 0.375(5) 1 d PDU A 2
H24D H -0.0638 0.4910 0.4472 0.057 Uiso 0.375(5) 1 calc PR A 2
H24E H -0.2010 0.4885 0.4833 0.057 Uiso 0.375(5) 1 calc PR A 2
H24F H -0.1113 0.4230 0.4782 0.057 Uiso 0.375(5) 1 calc PR A 2
C25' C -0.1106(5) 0.4586(2) 0.5937(2) 0.0272(11) Uiso 0.375(5) 1 d PD A 2
H25D H -0.1053 0.4099 0.5917 0.041 Uiso 0.375(5) 1 calc PR A 2
H25E H -0.2037 0.4723 0.5953 0.041 Uiso 0.375(5) 1 calc PR A 2
H25F H -0.0648 0.4744 0.6299 0.041 Uiso 0.375(5) 1 calc PR A 2
C26' C -0.0559(5) 0.5664(2) 0.5461(2) 0.0316(11) Uiso 0.375(5) 1 d PD A 2
H26D H -0.1486 0.5797 0.5409 0.047 Uiso 0.375(5) 1 calc PR A 2
H26E H -0.0006 0.5901 0.5168 0.047 Uiso 0.375(5) 1 calc PR A 2
H26F H -0.0268 0.5775 0.5870 0.047 Uiso 0.375(5) 1 calc PR A 2
C27 C 0.59689(15) 0.55821(7) 0.39036(7) 0.0202(3) Uani 1 1 d D . .
H27A H 0.6824(15) 0.5394(10) 0.3918(9) 0.024(5) Uiso 1 1 d D . .
H27B H 0.5333(17) 0.5464(9) 0.4211(7) 0.021(5) Uiso 1 1 d D . .
C28 C 0.57482(15) 0.61622(7) 0.35876(7) 0.0203(3) Uani 1 1 d . . .
C29 C 0.44847(15) 0.64772(7) 0.35611(7) 0.0223(3) Uani 1 1 d D . .
H29 H 0.446(2) 0.6857(8) 0.3295(8) 0.024(5) Uiso 1 1 d D . .
C30 C 0.33478(15) 0.64135(7) 0.39713(7) 0.0195(3) Uani 1 1 d . . .
C31 C 0.29748(15) 0.58245(7) 0.42411(7) 0.0190(3) Uani 1 1 d D . .
H31 H 0.2175(17) 0.5865(10) 0.4494(8) 0.025(5) Uiso 1 1 d D . .
C32 C 0.68851(15) 0.64860(8) 0.32254(8) 0.0245(3) Uani 1 1 d . . .
C33 C 0.81533(17) 0.60711(9) 0.32258(9) 0.0337(4) Uani 1 1 d . . .
H33A H 0.8463 0.6013 0.3641 0.051 Uiso 1 1 calc R . .
H33B H 0.8836 0.6300 0.2990 0.051 Uiso 1 1 calc R . .
H33C H 0.7974 0.5634 0.3047 0.051 Uiso 1 1 calc R . .
C34 C 0.65153(18) 0.66156(10) 0.25665(9) 0.0371(4) Uani 1 1 d . . .
H34A H 0.7243 0.6850 0.2366 0.056 Uiso 1 1 calc R . .
H34B H 0.5713 0.6890 0.2550 0.056 Uiso 1 1 calc R . .
H34C H 0.6354 0.6190 0.2363 0.056 Uiso 1 1 calc R . .
C35 C 0.7212(2) 0.71502(9) 0.35343(10) 0.0377(4) Uani 1 1 d . . .
H35A H 0.7456 0.7068 0.3955 0.057 Uiso 1 1 calc R . .
H35B H 0.6436 0.7443 0.3520 0.057 Uiso 1 1 calc R . .
H35C H 0.7954 0.7364 0.3325 0.057 Uiso 1 1 calc R . .
C36 C 0.25930(16) 0.70838(7) 0.40736(7) 0.0224(3) Uani 1 1 d . . .
C37 C 0.22236(19) 0.74409(8) 0.34837(8) 0.0311(3) Uani 1 1 d . . .
H37A H 0.1807 0.7870 0.3577 0.047 Uiso 1 1 calc R . .
H37B H 0.1604 0.7164 0.3254 0.047 Uiso 1 1 calc R . .
H37C H 0.3025 0.7517 0.3244 0.047 Uiso 1 1 calc R . .
C38 C 0.35118(18) 0.75446(8) 0.44379(9) 0.0322(4) Uani 1 1 d . . .
H38A H 0.3727 0.7334 0.4824 0.048 Uiso 1 1 calc R . .
H38B H 0.3064 0.7970 0.4511 0.048 Uiso 1 1 calc R . .
H38C H 0.4329 0.7623 0.4210 0.048 Uiso 1 1 calc R . .
C39 C 0.13069(17) 0.69967(8) 0.44288(8) 0.0297(3) Uani 1 1 d . . .
H39A H 0.0710 0.6699 0.4208 0.045 Uiso 1 1 calc R . .
H39B H 0.0881 0.7432 0.4482 0.045 Uiso 1 1 calc R . .
H39C H 0.1505 0.6804 0.4824 0.045 Uiso 1 1 calc R . .
O1 O 0.26660(11) 0.57190(6) 0.25905(5) 0.0266(2) Uani 1 1 d . . .
C40 C 0.12902(15) 0.59247(8) 0.26038(7) 0.0228(3) Uani 1 1 d . . .
H40A H 0.1073 0.6130 0.2997 0.027 Uiso 1 1 calc R . .
H40B H 0.0701 0.5537 0.2540 0.027 Uiso 1 1 calc R . .
C41 C 0.11180(17) 0.64325(9) 0.20935(8) 0.0296(3) Uani 1 1 d . . .
H41A H 0.0624 0.6236 0.1752 0.036 Uiso 1 1 calc R . .
H41B H 0.0642 0.6834 0.2237 0.036 Uiso 1 1 calc R . .
C42 C 0.2533(2) 0.66035(10) 0.19104(9) 0.0361(4) Uani 1 1 d . . .
H42A H 0.2585 0.6728 0.1480 0.043 Uiso 1 1 calc R . .
H42B H 0.2894 0.6971 0.2158 0.043 Uiso 1 1 calc R . .
C43 C 0.32447(18) 0.59643(10) 0.20303(8) 0.0336(4) Uani 1 1 d . . .
H43A H 0.3101 0.5643 0.1698 0.040 Uiso 1 1 calc R . .
H43B H 0.4208 0.6042 0.2077 0.040 Uiso 1 1 calc R . .
O2 O 0.47479(10) 0.48025(6) 0.26184(5) 0.0239(2) Uani 1 1 d D . .
C44 C 0.3875(2) 0.43980(17) 0.22589(13) 0.0257(6) Uani 0.774(9) 1 d PDU B 1
H44C H 0.3894 0.4537 0.1831 0.031 Uiso 0.774(9) 1 calc PR B 1
H44D H 0.2952 0.4423 0.2409 0.031 Uiso 0.774(9) 1 calc PR B 1
C45 C 0.4436(4) 0.37087(13) 0.23369(18) 0.0413(9) Uani 0.774(9) 1 d PDU B 1
H45C H 0.4229 0.3428 0.1983 0.050 Uiso 0.774(9) 1 calc PR B 1
H45D H 0.4067 0.3494 0.2702 0.050 Uiso 0.774(9) 1 calc PR B 1
C46 C 0.5919(4) 0.38061(17) 0.2399(2) 0.0419(8) Uani 0.774(9) 1 d PDU B 1
H46C H 0.6371 0.3727 0.2010 0.050 Uiso 0.774(9) 1 calc PR B 1
H46D H 0.6290 0.3499 0.2704 0.050 Uiso 0.774(9) 1 calc PR B 1
C47 C 0.6079(4) 0.4536(2) 0.2598(3) 0.0257(11) Uani 0.774(9) 1 d PDU B 1
H47A H 0.6502 0.4561 0.3000 0.031 Uiso 0.774(9) 1 calc PR B 1
H47B H 0.6629 0.4786 0.2306 0.031 Uiso 0.774(9) 1 calc PR B 1
C44' C 0.3958(8) 0.4183(5) 0.2420(5) 0.025(2) Uiso 0.226(9) 1 d PDU B 2
H44A H 0.3566 0.3962 0.2777 0.030 Uiso 0.226(9) 1 calc PR B 2
H44B H 0.3230 0.4317 0.2148 0.030 Uiso 0.226(9) 1 calc PR B 2
C45' C 0.4871(8) 0.3709(4) 0.2101(4) 0.022(2) Uiso 0.226(9) 1 d PDU B 2
H45A H 0.4711 0.3244 0.2233 0.026 Uiso 0.226(9) 1 calc PR B 2
H45B H 0.4749 0.3736 0.1660 0.026 Uiso 0.226(9) 1 calc PR B 2
C46' C 0.6136(10) 0.3919(5) 0.2266(5) 0.026(3) Uiso 0.226(9) 1 d PDU B 2
H46A H 0.6633 0.4051 0.1900 0.032 Uiso 0.226(9) 1 calc PR B 2
H46B H 0.6616 0.3545 0.2458 0.032 Uiso 0.226(9) 1 calc PR B 2
C47' C 0.6081(13) 0.4507(7) 0.2702(8) 0.019(4) Uiso 0.226(9) 1 d PDU B 2
H47C H 0.6200 0.4354 0.3123 0.023 Uiso 0.226(9) 1 calc PR B 2
H47D H 0.6780 0.4836 0.2607 0.023 Uiso 0.226(9) 1 calc PR B 2

loop_
_atom_site_aniso_label
_atom_site_aniso_U_11
_atom_site_aniso_U_22
_atom_site_aniso_U_33
_atom_site_aniso_U_23
_atom_site_aniso_U_13
_atom_site_aniso_U_12
Sc1 0.01452(11) 0.01429(11) 0.01837(11) 0.00056(9) 0.00078(9) 0.00020(10)
Sc2 0.01375(11) 0.01568(11) 0.01982(12) 0.00228(10) 0.00150(9) 0.00120(10)
C1 0.0138(7) 0.0184(6) 0.0201(7) 0.0009(5) 0.0005(5) 0.0016(5)
C2 0.0185(7) 0.0166(6) 0.0169(6) 0.0005(5) -0.0010(5) 0.0028(5)
C3 0.0194(7) 0.0143(6) 0.0219(7) 0.0025(5) -0.0008(5) 0.0003(5)
C4 0.0155(7) 0.0191(6) 0.0196(6) 0.0002(5) 0.0015(5) 0.0017(5)
C5 0.0138(6) 0.0189(6) 0.0213(6) 0.0027(5) -0.0013(5) 0.0012(5)
C6 0.0211(7) 0.0160(6) 0.0257(7) 0.0009(5) -0.0028(6) 0.0044(5)
C7 0.0218(8) 0.0262(8) 0.0642(12) 0.0084(8) -0.0126(8) 0.0063(7)
C8 0.0436(10) 0.0226(7) 0.0290(8) 0.0064(6) 0.0030(7) 0.0116(7)
C9 0.0383(10) 0.0232(7) 0.0317(8) -0.0044(6) -0.0035(7) 0.0118(7)
C10 0.0166(6) 0.0191(6) 0.0235(7) 0.0010(5) -0.0011(6) -0.0017(5)
C11 0.0195(7) 0.0249(7) 0.0375(9) 0.0029(6) -0.0081(6) -0.0018(6)
C12 0.0257(8) 0.0279(8) 0.0255(7) -0.0041(6) -0.0011(6) -0.0043(6)
C13 0.0224(7) 0.0240(7) 0.0290(8) 0.0028(6) -0.0012(6) -0.0062(6)
C14 0.0198(7) 0.0212(7) 0.0268(7) -0.0029(6) -0.0011(6) 0.0004(5)
C15 0.0217(7) 0.0198(6) 0.0183(6) -0.0007(5) 0.0013(5) -0.0016(6)
C16 0.0204(7) 0.0175(6) 0.0221(7) -0.0003(5) 0.0028(5) -0.0010(5)
C17 0.0188(7) 0.0236(7) 0.0214(6) 0.0026(6) 0.0030(5) -0.0016(6)
C18 0.0200(7) 0.0202(7) 0.0231(7) 0.0023(5) 0.0000(6) -0.0032(6)
C19 0.0232(7) 0.0206(7) 0.0232(7) -0.0049(5) 0.0007(6) -0.0037(6)
C20 0.0244(8) 0.0285(8) 0.0306(8) -0.0067(6) 0.0048(6) -0.0062(6)
C21 0.0305(8) 0.0213(7) 0.0318(8) -0.0064(6) 0.0051(7) -0.0037(6)
C22 0.0346(9) 0.0315(8) 0.0240(8) -0.0045(6) -0.0031(6) -0.0042(7)
C23 0.0168(7) 0.0257(7) 0.0319(8) -0.0001(6) 0.0044(6) -0.0012(6)
C24 0.0161(14) 0.0378(17) 0.108(4) 0.0245(19) -0.0008(17) 0.0019(11)
C25 0.0180(14) 0.0367(17) 0.070(2) -0.0171(17) -0.0111(14) 0.0013(12)
C26 0.0221(16) 0.154(6) 0.0305(16) -0.031(2) 0.0035(12) 0.010(2)
C27 0.0170(7) 0.0178(6) 0.0259(7) 0.0009(5) 0.0010(5) -0.0001(5)
C28 0.0171(7) 0.0184(6) 0.0253(7) 0.0002(5) 0.0020(5) -0.0016(5)
C29 0.0193(7) 0.0164(6) 0.0311(8) 0.0059(6) 0.0040(6) 0.0000(5)
C30 0.0172(7) 0.0163(6) 0.0252(7) 0.0014(5) 0.0008(5) 0.0018(5)
C31 0.0173(7) 0.0179(6) 0.0220(7) -0.0005(5) 0.0023(5) 0.0000(5)
C32 0.0183(7) 0.0215(7) 0.0335(8) 0.0049(6) 0.0032(6) -0.0028(6)
C33 0.0215(8) 0.0330(9) 0.0466(10) 0.0088(7) 0.0072(7) -0.0001(7)
C34 0.0264(9) 0.0481(11) 0.0367(9) 0.0136(8) 0.0045(7) -0.0027(8)
C35 0.0319(9) 0.0266(8) 0.0547(12) -0.0002(7) 0.0048(8) -0.0095(7)
C36 0.0229(8) 0.0150(6) 0.0292(7) -0.0005(5) 0.0023(6) 0.0033(6)
C37 0.0375(9) 0.0224(7) 0.0334(8) 0.0028(6) 0.0016(7) 0.0099(7)
C38 0.0315(9) 0.0229(7) 0.0420(10) -0.0075(7) -0.0014(7) 0.0009(6)
C39 0.0274(8) 0.0215(7) 0.0403(9) 0.0018(6) 0.0093(7) 0.0075(6)
O1 0.0156(5) 0.0393(6) 0.0250(5) 0.0115(5) 0.0027(4) 0.0047(5)
C40 0.0179(7) 0.0238(7) 0.0269(7) 0.0052(6) 0.0010(6) 0.0032(6)
C41 0.0264(8) 0.0306(8) 0.0318(8) 0.0117(7) -0.0023(7) 0.0024(7)
C42 0.0350(10) 0.0387(9) 0.0344(9) 0.0112(7) 0.0036(7) -0.0013(8)
C43 0.0261(8) 0.0463(10) 0.0284(8) 0.0119(7) 0.0068(7) 0.0004(7)
O2 0.0160(5) 0.0321(6) 0.0237(5) -0.0045(4) -0.0017(4) 0.0030(4)
C44 0.0222(11) 0.0323(14) 0.0227(11) -0.0037(11) -0.0064(8) 0.0003(9)
C45 0.0476(18) 0.0329(13) 0.0432(18) -0.0058(11) -0.0172(16) -0.0009(12)
C46 0.0461(18) 0.0248(13) 0.055(2) -0.0038(13) 0.0164(16) 0.0031(12)
C47 0.0189(14) 0.0370(19) 0.0212(19) -0.0061(13) -0.0032(10) 0.0096(9)

loop_
_atom_type_symbol
_atom_type_description
_atom_type_scat_dispersion_real
_atom_type_scat_dispersion_imag
_atom_type_scat_source
C C 0.0181 0.0091 'International Tables Vol C Tables 4.2.6.8 and 6.1.1.4'
H H 0.0000 0.0000 'International Tables Vol C Tables 4.2.6.8 and 6.1.1.4'
Sc Sc 0.3119 1.5331 'International Tables Vol C Tables 4.2.6.8 and 6.1.1.4'
O O 0.0492 0.0322 'International Tables Vol C Tables 4.2.6.8 and 6.1.1.4'

loop_
_geom_angle_atom_site_label_1
_geom_angle_atom_site_label_2
_geom_angle_atom_site_label_3
_geom_angle
C1 Sc1 C5 80.42(5)
C1 Sc1 C31 94.32(5)
C5 Sc1 C31 78.76(5)
C1 Sc1 C3 62.66(5)
C5 Sc1 C3 61.93(5)
C31 Sc1 C3 136.36(5)
C1 Sc1 C2 33.29(5)
C5 Sc1 C2 79.16(5)
C31 Sc1 C2 125.83(5)
C3 Sc1 C2 33.14(5)
C1 Sc1 C16 141.18(5)
C5 Sc1 C16 136.96(5)
C31 Sc1 C16 85.84(5)
C3 Sc1 C16 135.82(5)
C2 Sc1 C16 139.57(5)
C1 Sc1 C17 154.06(5)
C5 Sc1 C17 117.09(5)
C31 Sc1 C17 107.35(5)
C3 Sc1 C17 106.99(5)
C2 Sc1 C17 126.76(5)
C16 Sc1 C17 32.36(5)
C1 Sc1 C18 126.69(5)
C5 Sc1 C18 112.29(5)
C31 Sc1 C18 138.22(5)
C3 Sc1 C18 78.05(5)
C2 Sc1 C18 95.95(5)
C16 Sc1 C18 58.05(5)
C17 Sc1 C18 31.05(5)
C1 Sc1 C14 84.89(5)
C5 Sc1 C14 164.89(5)
C31 Sc1 C14 106.04(5)
C3 Sc1 C14 107.90(5)
C2 Sc1 C14 86.62(5)
C16 Sc1 C14 58.15(5)
C17 Sc1 C14 75.68(5)
C18 Sc1 C14 74.01(5)
C1 Sc1 C4 78.74(5)
C5 Sc1 C4 32.23(5)
C31 Sc1 C4 110.98(5)
C3 Sc1 C4 32.84(5)
C2 Sc1 C4 60.39(5)
C16 Sc1 C4 137.10(5)
C17 Sc1 C4 105.54(5)
C18 Sc1 C4 87.31(5)
C14 Sc1 C4 140.34(5)
C1 Sc1 C15 109.45(5)
C5 Sc1 C15 162.53(5)
C31 Sc1 C15 85.99(5)
C3 Sc1 C15 135.21(5)
C2 Sc1 C15 117.15(5)
C16 Sc1 C15 31.75(5)
C17 Sc1 C15 59.53(5)
C18 Sc1 C15 74.00(5)
C14 Sc1 C15 30.56(5)
C4 Sc1 C15 160.99(5)
C1 Sc1 Sc2 53.60(4)
C5 Sc1 Sc2 52.03(4)
C31 Sc1 Sc2 48.61(4)
C3 Sc1 Sc2 90.17(3)
C2 Sc1 Sc2 79.16(3)
C16 Sc1 Sc2 133.83(3)
C17 Sc1 Sc2 152.21(4)
C18 Sc1 Sc2 164.07(4)
C14 Sc1 Sc2 120.37(4)
C4 Sc1 Sc2 77.07(3)
C15 Sc1 Sc2 121.77(3)
C31 Sc2 O2 178.13(5)
C31 Sc2 O1 107.00(5)
O2 Sc2 O1 74.44(4)
C31 Sc2 C5 79.72(5)
O2 Sc2 C5 101.75(5)
O1 Sc2 C5 81.75(4)
C31 Sc2 C1 93.34(5)
O2 Sc2 C1 85.94(4)
O1 Sc2 C1 146.12(5)
C5 Sc2 C1 75.45(5)
C31 Sc2 C29 64.77(5)
O2 Sc2 C29 114.43(5)
O1 Sc2 C29 84.38(5)
C5 Sc2 C29 135.86(5)
C1 Sc2 C29 129.29(5)
C31 Sc2 C27 83.89(5)
O2 Sc2 C27 94.24(5)
O1 Sc2 C27 134.55(5)
C5 Sc2 C27 143.42(5)
C1 Sc2 C27 73.11(5)
C29 Sc2 C27 60.10(5)
C31 Sc2 C30 32.56(5)
O2 Sc2 C30 147.09(5)
O1 Sc2 C30 89.05(5)
C5 Sc2 C30 103.80(5)
C1 Sc2 C30 120.37(5)
C29 Sc2 C30 34.14(5)
C27 Sc2 C30 77.11(5)
C31 Sc2 C28 83.08(5)
O2 Sc2 C28 95.41(4)
O1 Sc2 C28 104.69(5)
C5 Sc2 C28 162.76(5)
C1 Sc2 C28 104.43(5)
C29 Sc2 C28 32.58(5)
C27 Sc2 C28 31.34(5)
C30 Sc2 C28 60.95(5)
C31 Sc2 Sc1 52.55(4)
O2 Sc2 Sc1 127.61(3)
O1 Sc2 Sc1 127.21(3)
C5 Sc2 Sc1 49.53(3)
C1 Sc2 Sc1 48.54(3)
C29 Sc2 Sc1 114.74(4)
C27 Sc2 Sc1 94.89(4)
C30 Sc2 Sc1 85.07(3)
C28 Sc2 Sc1 117.33(3)
C2 C1 Sc1 84.39(9)
C2 C1 Sc2 131.15(10)
Sc1 C1 Sc2 77.87(4)
C1 C2 C3 122.16(13)
C1 C2 C6 123.29(13)
C3 C2 C6 114.44(12)
C1 C2 Sc1 62.31(8)
C3 C2 Sc1 72.02(8)
C6 C2 Sc1 140.31(9)
C2 C3 C4 127.50(13)
C2 C3 Sc1 74.84(8)
C4 C3 Sc1 77.46(8)
C5 C4 C3 121.11(13)
C5 C4 C10 123.45(13)
C3 C4 C10 115.39(12)
C5 C4 Sc1 61.30(8)
C3 C4 Sc1 69.69(8)
C10 C4 Sc1 149.79(10)
C4 C5 Sc1 86.47(9)
C4 C5 Sc2 132.65(10)
Sc1 C5 Sc2 78.43(4)
C7 C6 C8 107.95(15)
C7 C6 C9 107.73(14)
C8 C6 C9 107.36(13)
C7 C6 C2 112.86(13)
C8 C6 C2 111.93(13)
C9 C6 C2 108.79(12)
C11 C10 C13 107.60(13)
C11 C10 C12 108.23(13)
C13 C10 C12 107.65(12)
C11 C10 C4 112.46(12)
C13 C10 C4 114.14(12)
C12 C10 C4 106.51(12)
C15 C14 Sc1 77.65(9)
C14 C15 C16 125.35(14)
C14 C15 C19 116.11(14)
C16 C15 C19 118.52(13)
C14 C15 Sc1 71.79(9)
C16 C15 Sc1 70.31(8)
C19 C15 Sc1 133.61(10)
C15 C16 C17 130.55(14)
C15 C16 Sc1 77.94(9)
C17 C16 Sc1 74.41(8)
C18 C17 C16 125.13(14)
C18 C17 C23 118.37(13)
C16 C17 C23 116.49(13)
C18 C17 Sc1 74.86(9)
C16 C17 Sc1 73.23(8)
C23 C17 Sc1 125.44(10)
C17 C18 Sc1 74.09(8)
C21 C19 C20 106.99(13)
C21 C19 C22 107.72(13)
C20 C19 C22 108.43(14)
C21 C19 C15 114.10(13)
C20 C19 C15 113.03(12)
C22 C19 C15 106.35(12)
C24' C23 C17 113.3(2)
C26 C23 C17 109.54(19)
C26 C23 C24 111.0(3)
C17 C23 C24 111.67(16)
C24' C23 C26' 109.5(3)
C17 C23 C26' 113.4(2)
C26 C23 C25 109.3(2)
C17 C23 C25 112.85(16)
C24 C23 C25 102.3(2)
C24' C23 C25' 112.0(3)
C17 C23 C25' 104.5(2)
C26' C23 C25' 103.5(3)
C28 C27 Sc2 79.85(9)
C27 C28 C29 122.74(14)
C27 C28 C32 120.03(14)
C29 C28 C32 117.20(13)
C27 C28 Sc2 68.81(9)
C29 C28 Sc2 67.37(8)
C32 C28 Sc2 139.36(11)
C28 C29 C30 129.39(13)
C28 C29 Sc2 80.05(8)
C30 C29 Sc2 77.11(8)
C31 C30 C29 123.86(13)
C31 C30 C36 122.82(13)
C29 C30 C36 113.32(12)
C31 C30 Sc2 61.04(8)
C29 C30 Sc2 68.75(8)
C36 C30 Sc2 154.41(11)
C30 C31 Sc2 86.40(9)
C30 C31 Sc1 164.83(11)
Sc2 C31 Sc1 78.84(5)
C33 C32 C34 107.31(15)
C33 C32 C35 107.02(14)
C34 C32 C35 109.37(15)
C33 C32 C28 113.16(13)
C34 C32 C28 112.79(13)
C35 C32 C28 107.02(14)
C39 C36 C37 106.63(14)
C39 C36 C38 108.03(14)
C37 C36 C38 108.26(13)
C39 C36 C30 113.00(12)
C37 C36 C30 113.29(13)
C38 C36 C30 107.44(13)
C40 O1 C43 107.76(12)
C40 O1 Sc2 124.01(9)
C43 O1 Sc2 126.51(10)
O1 C40 C41 106.43(12)
C42 C41 C40 103.90(13)
C43 C42 C41 102.11(14)
O1 C43 C42 104.42(14)
C44 O2 C47 110.08(19)
C47' O2 C44' 100.5(7)
C44 O2 Sc2 116.22(11)
C47 O2 Sc2 125.0(2)
C47' O2 Sc2 117.1(6)
C44' O2 Sc2 112.2(3)
O2 C44 C45 102.9(2)
C44 C45 C46 105.3(2)
C45 C46 C47 104.6(2)
O2 C47 C46 105.3(3)
C45' C44' O2 109.2(6)
C46' C45' C44' 104.3(7)
C45' C46' C47' 111.5(8)
O2 C47' C46' 105.2(8)

loop_
_geom_bond_atom_site_label_1
_geom_bond_atom_site_label_2
_geom_bond_distance
Sc1 C1 2.2451(14)
Sc1 C5 2.2745(13)
Sc1 C31 2.3702(14)
Sc1 C3 2.4865(14)
Sc1 C2 2.5232(14)
Sc1 C16 2.5606(15)
Sc1 C17 2.5760(14)
Sc1 C18 2.5856(15)
Sc1 C14 2.5861(16)
Sc1 C4 2.5880(15)
Sc1 C15 2.6595(15)
Sc1 Sc2 2.9291(4)
Sc2 C31 2.2398(15)
Sc2 O2 2.2761(11)
Sc2 O1 2.3419(11)
Sc2 C5 2.3570(14)
Sc2 C1 2.4113(14)
Sc2 C29 2.4427(15)
Sc2 C27 2.4692(16)
Sc2 C30 2.5548(15)
Sc2 C28 2.6067(15)
C1 C2 1.392(2)
C2 C3 1.429(2)
C2 C6 1.5609(19)
C3 C4 1.438(2)
C4 C5 1.383(2)
C4 C10 1.557(2)
C6 C7 1.526(2)
C6 C8 1.530(2)
C6 C9 1.541(2)
C10 C11 1.530(2)
C10 C13 1.536(2)
C10 C12 1.542(2)
C14 C15 1.384(2)
C15 C16 1.431(2)
C15 C19 1.558(2)
C16 C17 1.431(2)
C17 C18 1.382(2)
C17 C23 1.557(2)
C19 C21 1.528(2)
C19 C20 1.534(2)
C19 C22 1.542(2)
C23 C24' 1.423(5)
C23 C26 1.469(3)
C23 C24 1.558(4)
C23 C26' 1.559(5)
C23 C25 1.560(3)
C23 C25' 1.584(5)
C27 C28 1.377(2)
C28 C29 1.425(2)
C28 C32 1.545(2)
C29 C30 1.471(2)
C30 C31 1.378(2)
C30 C36 1.5627(19)
C32 C33 1.527(2)
C32 C34 1.532(2)
C32 C35 1.535(2)
C36 C39 1.529(2)
C36 C37 1.539(2)
C36 C38 1.539(2)
O1 C40 1.4495(19)
O1 C43 1.4596(19)
C40 C41 1.534(2)
C41 C42 1.525(3)
C42 C43 1.494(3)
O2 C44 1.440(2)
O2 C47 1.448(4)
O2 C47' 1.482(12)
O2 C44' 1.541(8)
C44 C45 1.505(4)
C45 C46 1.517(4)
C46 C47 1.539(5)
C44' C45' 1.502(10)
C45' C46' 1.394(11)
C46' C47' 1.528(13)

loop_
_geom_torsion_atom_site_label_1
_geom_torsion_atom_site_label_2
_geom_torsion_atom_site_label_3
_geom_torsion_atom_site_label_4
_geom_torsion
C1 Sc1 Sc2 C31 -140.77(7)
C5 Sc1 Sc2 C31 110.98(7)
C3 Sc1 Sc2 C31 164.17(6)
C2 Sc1 Sc2 C31 -164.39(6)
C16 Sc1 Sc2 C31 -11.43(7)
C17 Sc1 Sc2 C31 34.96(9)
C18 Sc1 Sc2 C31 122.25(14)
C14 Sc1 Sc2 C31 -84.86(6)
C4 Sc1 Sc2 C31 133.79(6)
C15 Sc1 Sc2 C31 -49.05(6)
C1 Sc1 Sc2 O2 36.87(6)
C5 Sc1 Sc2 O2 -71.38(6)
C31 Sc1 Sc2 O2 177.65(6)
C3 Sc1 Sc2 O2 -18.19(5)
C2 Sc1 Sc2 O2 13.26(5)
C16 Sc1 Sc2 O2 166.22(6)
C17 Sc1 Sc2 O2 -147.40(8)
C18 Sc1 Sc2 O2 -60.10(14)
C14 Sc1 Sc2 O2 92.79(5)
C4 Sc1 Sc2 O2 -48.56(5)
C15 Sc1 Sc2 O2 128.59(5)
C1 Sc1 Sc2 O1 136.06(6)
C5 Sc1 Sc2 O1 27.82(6)
C31 Sc1 Sc2 O1 -83.16(6)
C3 Sc1 Sc2 O1 81.01(5)
C2 Sc1 Sc2 O1 112.45(5)
C16 Sc1 Sc2 O1 -94.59(6)
C17 Sc1 Sc2 O1 -48.21(9)
C18 Sc1 Sc2 O1 39.09(14)
C14 Sc1 Sc2 O1 -168.02(6)
C4 Sc1 Sc2 O1 50.63(5)
C15 Sc1 Sc2 O1 -132.21(6)
C1 Sc1 Sc2 C5 108.25(7)
C31 Sc1 Sc2 C5 -110.98(7)
C3 Sc1 Sc2 C5 53.19(6)
C2 Sc1 Sc2 C5 84.63(6)
C16 Sc1 Sc2 C5 -122.41(7)
C17 Sc1 Sc2 C5 -76.02(9)
C18 Sc1 Sc2 C5 11.27(14)
C14 Sc1 Sc2 C5 164.16(6)
C4 Sc1 Sc2 C5 22.82(6)
C15 Sc1 Sc2 C5 -160.03(6)
C5 Sc1 Sc2 C1 -108.25(7)
C31 Sc1 Sc2 C1 140.77(7)
C3 Sc1 Sc2 C1 -55.06(6)
C2 Sc1 Sc2 C1 -23.61(6)
C16 Sc1 Sc2 C1 129.34(7)
C17 Sc1 Sc2 C1 175.73(9)
C18 Sc1 Sc2 C1 -96.97(14)
C14 Sc1 Sc2 C1 55.92(6)
C4 Sc1 Sc2 C1 -85.43(6)
C15 Sc1 Sc2 C1 91.72(6)
C1 Sc1 Sc2 C29 -121.55(6)
C5 Sc1 Sc2 C29 130.20(6)
C31 Sc1 Sc2 C29 19.22(6)
C3 Sc1 Sc2 C29 -176.61(5)
C2 Sc1 Sc2 C29 -145.17(5)
C16 Sc1 Sc2 C29 7.79(6)
C17 Sc1 Sc2 C29 54.18(9)
C18 Sc1 Sc2 C29 141.47(14)
C14 Sc1 Sc2 C29 -65.64(6)
C4 Sc1 Sc2 C29 153.02(5)
C15 Sc1 Sc2 C29 -29.83(6)
C1 Sc1 Sc2 C27 -62.31(6)
C5 Sc1 Sc2 C27 -170.56(6)
C31 Sc1 Sc2 C27 78.46(6)
C3 Sc1 Sc2 C27 -117.37(5)
C2 Sc1 Sc2 C27 -85.92(5)
C16 Sc1 Sc2 C27 67.03(6)
C17 Sc1 Sc2 C27 113.42(8)
C18 Sc1 Sc2 C27 -159.29(14)
C14 Sc1 Sc2 C27 -6.39(5)
C4 Sc1 Sc2 C27 -147.74(5)
C15 Sc1 Sc2 C27 29.41(5)
C1 Sc1 Sc2 C30 -138.89(6)
C5 Sc1 Sc2 C30 112.86(6)
C31 Sc1 Sc2 C30 1.88(6)
C3 Sc1 Sc2 C30 166.05(5)
C2 Sc1 Sc2 C30 -162.51(5)
C16 Sc1 Sc2 C30 -9.55(6)
C17 Sc1 Sc2 C30 36.84(8)
C18 Sc1 Sc2 C30 124.13(14)
C14 Sc1 Sc2 C30 -82.98(5)
C4 Sc1 Sc2 C30 135.67(5)
C15 Sc1 Sc2 C30 -47.17(5)
C1 Sc1 Sc2 C28 -85.28(6)
C5 Sc1 Sc2 C28 166.47(6)
C31 Sc1 Sc2 C28 55.49(6)
C3 Sc1 Sc2 C28 -140.34(5)
C2 Sc1 Sc2 C28 -108.90(5)
C16 Sc1 Sc2 C28 44.06(6)
C17 Sc1 Sc2 C28 90.45(8)
C18 Sc1 Sc2 C28 177.74(14)
C14 Sc1 Sc2 C28 -29.37(6)
C4 Sc1 Sc2 C28 -170.72(5)
C15 Sc1 Sc2 C28 6.44(6)
C5 Sc1 C1 C2 -84.81(9)
C31 Sc1 C1 C2 -162.63(8)
C3 Sc1 C1 C2 -21.55(8)
C16 Sc1 C1 C2 108.64(10)
C17 Sc1 C1 C2 50.34(16)
C18 Sc1 C1 C2 25.92(11)
C14 Sc1 C1 C2 91.63(9)
C4 Sc1 C1 C2 -52.07(8)
C15 Sc1 C1 C2 110.11(8)
Sc2 Sc1 C1 C2 -134.22(10)
C5 Sc1 C1 Sc2 49.40(4)
C31 Sc1 C1 Sc2 -28.41(5)
C3 Sc1 C1 Sc2 112.66(5)
C2 Sc1 C1 Sc2 134.22(10)
C16 Sc1 C1 Sc2 -117.14(7)
C17 Sc1 C1 Sc2 -175.45(10)
C18 Sc1 C1 Sc2 160.14(5)
C14 Sc1 C1 Sc2 -134.16(5)
C4 Sc1 C1 Sc2 82.14(4)
C15 Sc1 C1 Sc2 -115.68(4)
C31 Sc2 C1 C2 101.50(14)
O2 Sc2 C1 C2 -80.24(13)
O1 Sc2 C1 C2 -26.26(18)
C5 Sc2 C1 C2 23.02(13)
C29 Sc2 C1 C2 161.23(12)
C27 Sc2 C1 C2 -175.92(14)
C30 Sc2 C1 C2 120.70(13)
C28 Sc2 C1 C2 -174.79(13)
Sc1 Sc2 C1 C2 71.30(13)
C31 Sc2 C1 Sc1 30.19(5)
O2 Sc2 C1 Sc1 -151.54(4)
O1 Sc2 C1 Sc1 -97.56(7)
C5 Sc2 C1 Sc1 -48.28(4)
C29 Sc2 C1 Sc1 89.93(6)
C27 Sc2 C1 Sc1 112.78(5)
C30 Sc2 C1 Sc1 49.39(6)
C28 Sc2 C1 Sc1 113.90(4)
Sc1 C1 C2 C3 42.12(14)
Sc2 C1 C2 C3 -26.4(2)
Sc1 C1 C2 C6 -134.03(12)
Sc2 C1 C2 C6 157.45(11)
Sc2 C1 C2 Sc1 -68.52(10)
C5 Sc1 C2 C1 89.02(9)
C31 Sc1 C2 C1 21.55(11)
C3 Sc1 C2 C1 143.35(13)
C16 Sc1 C2 C1 -113.65(10)
C17 Sc1 C2 C1 -155.15(8)
C18 Sc1 C2 C1 -159.36(9)
C14 Sc1 C2 C1 -85.83(9)
C4 Sc1 C2 C1 117.15(10)
C15 Sc1 C2 C1 -84.31(9)
Sc2 Sc1 C2 C1 35.97(8)
C1 Sc1 C2 C3 -143.35(13)
C5 Sc1 C2 C3 -54.33(8)
C31 Sc1 C2 C3 -121.80(9)
C16 Sc1 C2 C3 103.00(10)
C17 Sc1 C2 C3 61.50(10)
C18 Sc1 C2 C3 57.29(9)
C14 Sc1 C2 C3 130.82(9)
C4 Sc1 C2 C3 -26.20(8)
C15 Sc1 C2 C3 132.34(8)
Sc2 Sc1 C2 C3 -107.38(8)
C1 Sc1 C2 C6 109.79(19)
C5 Sc1 C2 C6 -161.20(16)
C31 Sc1 C2 C6 131.33(15)
C3 Sc1 C2 C6 -106.86(18)
C16 Sc1 C2 C6 -3.9(2)
C17 Sc1 C2 C6 -45.36(18)
C18 Sc1 C2 C6 -49.58(16)
C14 Sc1 C2 C6 23.95(16)
C4 Sc1 C2 C6 -133.07(17)
C15 Sc1 C2 C6 25.47(17)
Sc2 Sc1 C2 C6 145.75(16)
C1 C2 C3 C4 21.9(2)
C6 C2 C3 C4 -161.60(14)
Sc1 C2 C3 C4 60.57(14)
C1 C2 C3 Sc1 -38.64(13)
C6 C2 C3 Sc1 137.83(11)
C1 Sc1 C3 C2 21.65(8)
C5 Sc1 C3 C2 115.28(9)
C31 Sc1 C3 C2 86.86(10)
C16 Sc1 C3 C2 -114.95(9)
C17 Sc1 C3 C2 -132.59(8)
C18 Sc1 C3 C2 -121.20(9)
C14 Sc1 C3 C2 -52.55(9)
C4 Sc1 C3 C2 134.94(13)
C15 Sc1 C3 C2 -69.01(10)
Sc2 Sc1 C3 C2 69.61(8)
C1 Sc1 C3 C4 -113.29(10)
C5 Sc1 C3 C4 -19.66(8)
C31 Sc1 C3 C4 -48.08(12)
C2 Sc1 C3 C4 -134.94(13)
C16 Sc1 C3 C4 110.11(9)
C17 Sc1 C3 C4 92.47(9)
C18 Sc1 C3 C4 103.86(9)
C14 Sc1 C3 C4 172.51(8)
C15 Sc1 C3 C4 156.05(8)
Sc2 Sc1 C3 C4 -65.33(8)
C2 C3 C4 C5 -24.7(2)
Sc1 C3 C4 C5 34.78(13)
C2 C3 C4 C10 152.95(14)
Sc1 C3 C4 C10 -147.60(12)
C2 C3 C4 Sc1 -59.45(14)
C1 Sc1 C4 C5 -89.87(9)
C31 Sc1 C4 C5 0.47(10)
C3 Sc1 C4 C5 -146.17(13)
C2 Sc1 C4 C5 -119.74(10)
C16 Sc1 C4 C5 107.84(10)
C17 Sc1 C4 C5 116.45(9)
C18 Sc1 C4 C5 141.87(9)
C14 Sc1 C4 C5 -157.38(9)
C15 Sc1 C4 C5 152.47(13)
Sc2 Sc1 C4 C5 -34.98(8)
C1 Sc1 C4 C3 56.30(9)
C5 Sc1 C4 C3 146.17(13)
C31 Sc1 C4 C3 146.64(8)
C2 Sc1 C4 C3 26.43(8)
C16 Sc1 C4 C3 -106.00(10)
C17 Sc1 C4 C3 -97.38(9)
C18 Sc1 C4 C3 -71.96(9)
C14 Sc1 C4 C3 -11.21(12)
C15 Sc1 C4 C3 -61.37(18)
Sc2 Sc1 C4 C3 111.19(8)
C1 Sc1 C4 C10 162.1(2)
C5 Sc1 C4 C10 -108.0(2)
C31 Sc1 C4 C10 -107.52(19)
C3 Sc1 C4 C10 105.8(2)
C2 Sc1 C4 C10 132.3(2)
C16 Sc1 C4 C10 -0.2(2)
C17 Sc1 C4 C10 8.5(2)
C18 Sc1 C4 C10 33.88(19)
C14 Sc1 C4 C10 94.6(2)
C15 Sc1 C4 C10 44.5(3)
Sc2 Sc1 C4 C10 -143.0(2)
C3 C4 C5 Sc1 -37.58(14)
C10 C4 C5 Sc1 145.00(13)
C3 C4 C5 Sc2 33.2(2)
C10 C4 C5 Sc2 -144.27(12)
Sc1 C4 C5 Sc2 70.74(11)
C1 Sc1 C5 C4 84.05(9)
C31 Sc1 C5 C4 -179.55(9)
C3 Sc1 C5 C4 20.01(8)
C2 Sc1 C5 C4 50.23(9)
C16 Sc1 C5 C4 -108.29(10)
C17 Sc1 C5 C4 -75.68(10)
C18 Sc1 C5 C4 -41.81(10)
C14 Sc1 C5 C4 70.3(2)
C15 Sc1 C5 C4 -149.89(15)
Sc2 Sc1 C5 C4 134.87(10)
C1 Sc1 C5 Sc2 -50.82(4)
C31 Sc1 C5 Sc2 45.58(4)
C3 Sc1 C5 Sc2 -114.86(6)
C2 Sc1 C5 Sc2 -84.64(4)
C16 Sc1 C5 Sc2 116.84(6)
C17 Sc1 C5 Sc2 149.45(4)
C18 Sc1 C5 Sc2 -176.68(4)
C14 Sc1 C5 Sc2 -64.6(2)
C4 Sc1 C5 Sc2 -134.87(10)
C15 Sc1 C5 Sc2 75.24(16)
C31 Sc2 C5 C4 -122.98(14)
O2 Sc2 C5 C4 55.84(14)
O1 Sc2 C5 C4 127.96(14)
C1 Sc2 C5 C4 -26.77(13)
C29 Sc2 C5 C4 -158.99(13)
C27 Sc2 C5 C4 -58.18(17)
C30 Sc2 C5 C4 -145.07(13)
C28 Sc2 C5 C4 -118.63(18)
Sc1 Sc2 C5 C4 -74.10(13)
C31 Sc2 C5 Sc1 -48.88(5)
O2 Sc2 C5 Sc1 129.94(4)
O1 Sc2 C5 Sc1 -157.94(5)
C1 Sc2 C5 Sc1 47.33(4)
C29 Sc2 C5 Sc1 -84.89(7)
C27 Sc2 C5 Sc1 15.92(10)
C30 Sc2 C5 Sc1 -70.97(5)
C28 Sc2 C5 Sc1 -44.53(18)
C1 C2 C6 C7 -2.3(2)
C3 C2 C6 C7 -178.77(15)
Sc1 C2 C6 C7 -87.8(2)
C1 C2 C6 C8 119.67(16)
C3 C2 C6 C8 -56.75(17)
Sc1 C2 C6 C8 34.2(2)
C1 C2 C6 C9 -121.85(16)
C3 C2 C6 C9 61.73(17)
Sc1 C2 C6 C9 152.69(13)
C5 C4 C10 C11 -17.5(2)
C3 C4 C10 C11 164.99(13)
Sc1 C4 C10 C11 72.0(2)
C5 C4 C10 C13 -140.40(14)
C3 C4 C10 C13 42.04(18)
Sc1 C4 C10 C13 -50.9(2)
C5 C4 C10 C12 100.95(16)
C3 C4 C10 C12 -76.61(15)
Sc1 C4 C10 C12 -169.57(16)
C1 Sc1 C14 C15 144.00(10)
C5 Sc1 C14 C15 157.59(18)
C31 Sc1 C14 C15 50.96(10)
C3 Sc1 C14 C15 -156.89(9)
C2 Sc1 C14 C15 177.34(10)
C16 Sc1 C14 C15 -23.53(9)
C17 Sc1 C14 C15 -53.33(9)
C18 Sc1 C14 C15 -85.49(10)
C4 Sc1 C14 C15 -150.53(9)
Sc2 Sc1 C14 C15 101.99(9)
Sc1 C14 C15 C16 48.07(15)
Sc1 C14 C15 C19 -130.35(12)
C1 Sc1 C15 C14 -38.38(10)
C5 Sc1 C15 C14 -160.67(15)
C31 Sc1 C15 C14 -131.56(10)
C3 Sc1 C15 C14 32.01(12)
C2 Sc1 C15 C14 -2.98(11)
C16 Sc1 C15 C14 139.87(14)
C17 Sc1 C15 C14 115.61(11)
C18 Sc1 C15 C14 85.53(10)
C4 Sc1 C15 C14 74.51(18)
Sc2 Sc1 C15 C14 -96.94(9)
C1 Sc1 C15 C16 -178.25(8)
C5 Sc1 C15 C16 59.46(19)
C31 Sc1 C15 C16 88.57(9)
C3 Sc1 C15 C16 -107.86(10)
C2 Sc1 C15 C16 -142.85(8)
C17 Sc1 C15 C16 -24.26(8)
C18 Sc1 C15 C16 -54.34(9)
C14 Sc1 C15 C16 -139.87(14)
C4 Sc1 C15 C16 -65.36(17)
Sc2 Sc1 C15 C16 123.19(8)
C1 Sc1 C15 C19 70.67(15)
C5 Sc1 C15 C19 -51.6(2)
C31 Sc1 C15 C19 -22.50(14)
C3 Sc1 C15 C19 141.07(13)
C2 Sc1 C15 C19 106.07(14)
C16 Sc1 C15 C19 -111.08(17)
C17 Sc1 C15 C19 -135.34(16)
C18 Sc1 C15 C19 -165.42(15)
C14 Sc1 C15 C19 109.05(18)
C4 Sc1 C15 C19 -176.43(13)
Sc2 Sc1 C15 C19 12.11(16)
C14 C15 C16 C17 8.4(3)
C19 C15 C16 C17 -173.24(14)
Sc1 C15 C16 C17 57.01(15)
C14 C15 C16 Sc1 -48.64(15)
C19 C15 C16 Sc1 129.74(12)
C1 Sc1 C16 C15 2.63(13)
C5 Sc1 C16 C15 -157.73(9)
C31 Sc1 C16 C15 -89.10(9)
C3 Sc1 C16 C15 105.79(10)
C2 Sc1 C16 C15 55.95(11)
C17 Sc1 C16 C15 138.57(13)
C18 Sc1 C16 C15 113.00(10)
C14 Sc1 C16 C15 22.69(8)
C4 Sc1 C16 C15 154.21(8)
Sc2 Sc1 C16 C15 -80.53(9)
C1 Sc1 C16 C17 -135.95(9)
C5 Sc1 C16 C17 63.69(11)
C31 Sc1 C16 C17 132.33(9)
C3 Sc1 C16 C17 -32.78(12)
C2 Sc1 C16 C17 -82.62(11)
C18 Sc1 C16 C17 -25.57(8)
C14 Sc1 C16 C17 -115.88(10)
C4 Sc1 C16 C17 15.64(12)
C15 Sc1 C16 C17 -138.57(13)
Sc2 Sc1 C16 C17 140.90(7)
C15 C16 C17 C18 -1.5(3)
Sc1 C16 C17 C18 56.93(14)
C15 C16 C17 C23 179.85(15)
Sc1 C16 C17 C23 -121.77(12)
C15 C16 C17 Sc1 -58.39(16)
C1 Sc1 C17 C18 -39.98(16)
C5 Sc1 C17 C18 88.65(10)
C31 Sc1 C17 C18 174.66(9)
C3 Sc1 C17 C18 22.00(10)
C2 Sc1 C17 C18 -8.15(11)
C16 Sc1 C17 C18 -134.76(13)
C14 Sc1 C17 C18 -82.69(9)
C4 Sc1 C17 C18 56.22(10)
C15 Sc1 C17 C18 -110.94(10)
Sc2 Sc1 C17 C18 147.89(8)
C1 Sc1 C17 C16 94.78(14)
C5 Sc1 C17 C16 -136.59(9)
C31 Sc1 C17 C16 -50.58(9)
C3 Sc1 C17 C16 156.77(8)
C2 Sc1 C17 C16 126.61(9)
C18 Sc1 C17 C16 134.76(13)
C14 Sc1 C17 C16 52.07(9)
C4 Sc1 C17 C16 -169.02(8)
C15 Sc1 C17 C16 23.83(8)
Sc2 Sc1 C17 C16 -77.34(11)
C1 Sc1 C17 C23 -154.28(12)
C5 Sc1 C17 C23 -25.65(14)
C31 Sc1 C17 C23 60.36(13)
C3 Sc1 C17 C23 -92.30(12)
C2 Sc1 C17 C23 -122.45(12)
C16 Sc1 C17 C23 110.94(16)
C18 Sc1 C17 C23 -114.30(16)
C14 Sc1 C17 C23 163.01(13)
C4 Sc1 C17 C23 -58.08(13)
C15 Sc1 C17 C23 134.76(14)
Sc2 Sc1 C17 C23 33.59(17)
C16 C17 C18 Sc1 -56.22(13)
C23 C17 C18 Sc1 122.45(12)
C1 Sc1 C18 C17 159.48(9)
C5 Sc1 C18 C17 -105.86(9)
C31 Sc1 C18 C17 -7.67(13)
C3 Sc1 C18 C17 -158.52(10)
C2 Sc1 C18 C17 173.44(9)
C16 Sc1 C18 C17 26.61(8)
C14 Sc1 C18 C17 88.69(9)
C4 Sc1 C18 C17 -126.71(9)
C15 Sc1 C18 C17 56.86(9)
Sc2 Sc1 C18 C17 -115.45(13)
C14 C15 C19 C21 173.40(14)
C16 C15 C19 C21 -5.1(2)
Sc1 C15 C19 C21 84.19(17)
C14 C15 C19 C20 50.86(19)
C16 C15 C19 C20 -127.68(15)
Sc1 C15 C19 C20 -38.4(2)
C14 C15 C19 C22 -68.01(17)
C16 C15 C19 C22 113.46(15)
Sc1 C15 C19 C22 -157.21(12)
C18 C17 C23 C24' -47.8(3)
C16 C17 C23 C24' 131.0(3)
Sc1 C17 C23 C24' 43.3(3)
C18 C17 C23 C26 110.3(3)
C16 C17 C23 C26 -70.9(3)
Sc1 C17 C23 C26 -158.6(3)
C18 C17 C23 C24 -126.4(2)
C16 C17 C23 C24 52.4(3)
Sc1 C17 C23 C24 -35.2(3)
C18 C17 C23 C26' -173.5(2)
C16 C17 C23 C26' 5.3(3)
Sc1 C17 C23 C26' -82.4(3)
C18 C17 C23 C25 -11.8(3)
C16 C17 C23 C25 167.0(2)
Sc1 C17 C23 C25 79.4(2)
C18 C17 C23 C25' 74.4(2)
C16 C17 C23 C25' -106.8(2)
Sc1 C17 C23 C25' 165.5(2)
C31 Sc2 C27 C28 -86.72(9)
O2 Sc2 C27 C28 93.45(9)
O1 Sc2 C27 C28 21.18(12)
C5 Sc2 C27 C28 -150.28(9)
C1 Sc2 C27 C28 177.90(10)
C29 Sc2 C27 C28 -22.38(9)
C30 Sc2 C27 C28 -54.40(9)
Sc1 Sc2 C27 C28 -138.19(8)
Sc2 C27 C28 C29 42.28(14)
Sc2 C27 C28 C32 -135.72(13)
C31 Sc2 C28 C27 89.61(9)
O2 Sc2 C28 C27 -89.26(9)
O1 Sc2 C28 C27 -164.56(9)
C5 Sc2 C28 C27 85.29(18)
C1 Sc2 C28 C27 -2.07(10)
C29 Sc2 C28 C27 142.19(14)
C30 Sc2 C28 C27 114.95(10)
Sc1 Sc2 C28 C27 48.39(10)
C31 Sc2 C28 C29 -52.58(9)
O2 Sc2 C28 C29 128.55(9)
O1 Sc2 C28 C29 53.25(9)
C5 Sc2 C28 C29 -56.9(2)
C1 Sc2 C28 C29 -144.26(9)
C27 Sc2 C28 C29 -142.19(14)
C30 Sc2 C28 C29 -27.24(9)
Sc1 Sc2 C28 C29 -93.80(9)
C31 Sc2 C28 C32 -158.52(16)
O2 Sc2 C28 C32 22.61(16)
O1 Sc2 C28 C32 -52.69(16)
C5 Sc2 C28 C32 -162.84(15)
C1 Sc2 C28 C32 109.80(16)
C29 Sc2 C28 C32 -105.94(19)
C27 Sc2 C28 C32 111.87(19)
C30 Sc2 C28 C32 -133.18(17)
Sc1 Sc2 C28 C32 160.26(14)
C27 C28 C29 C30 21.3(3)
C32 C28 C29 C30 -160.68(15)
Sc2 C28 C29 C30 64.08(15)
C27 C28 C29 Sc2 -42.81(14)
C32 C28 C29 Sc2 135.24(13)
C31 Sc2 C29 C28 119.36(10)
O2 Sc2 C29 C28 -58.78(10)
O1 Sc2 C29 C28 -128.85(9)
C5 Sc2 C29 C28 159.11(8)
C1 Sc2 C29 C28 46.96(11)
C27 Sc2 C29 C28 21.58(8)
C30 Sc2 C29 C28 134.52(14)
Sc1 Sc2 C29 C28 102.56(8)
C31 Sc2 C29 C30 -15.16(8)
O2 Sc2 C29 C30 166.71(8)
O1 Sc2 C29 C30 96.63(9)
C5 Sc2 C29 C30 24.60(12)
C1 Sc2 C29 C30 -87.55(10)
C27 Sc2 C29 C30 -112.94(10)
C28 Sc2 C29 C30 -134.52(14)
Sc1 Sc2 C29 C30 -31.95(9)
C28 C29 C30 C31 -37.8(3)
Sc2 C29 C30 C31 27.58(14)
C28 C29 C30 C36 142.27(16)
Sc2 C29 C30 C36 -152.39(12)
C28 C29 C30 Sc2 -65.34(15)
O2 Sc2 C30 C31 -176.59(9)
O1 Sc2 C30 C31 124.71(10)
C5 Sc2 C30 C31 43.44(10)
C1 Sc2 C30 C31 -37.60(11)
C29 Sc2 C30 C31 -153.93(14)
C27 Sc2 C30 C31 -98.95(10)
C28 Sc2 C30 C31 -127.88(11)
Sc1 Sc2 C30 C31 -2.77(9)
C31 Sc2 C30 C29 153.93(14)
O2 Sc2 C30 C29 -22.66(13)
O1 Sc2 C30 C29 -81.36(9)
C5 Sc2 C30 C29 -162.63(9)
C1 Sc2 C30 C29 116.34(9)
C27 Sc2 C30 C29 54.98(9)
C28 Sc2 C30 C29 26.05(8)
Sc1 Sc2 C30 C29 151.16(8)
C31 Sc2 C30 C36 -106.2(3)
O2 Sc2 C30 C36 77.2(3)
O1 Sc2 C30 C36 18.5(2)
C5 Sc2 C30 C36 -62.8(2)
C1 Sc2 C30 C36 -143.8(2)
C29 Sc2 C30 C36 99.9(3)
C27 Sc2 C30 C36 154.9(2)
C28 Sc2 C30 C36 125.9(3)
Sc1 Sc2 C30 C36 -109.0(2)
C29 C30 C31 Sc2 -29.55(15)
C36 C30 C31 Sc2 150.42(13)
C29 C30 C31 Sc1 -16.4(6)
C36 C30 C31 Sc1 163.6(4)
Sc2 C30 C31 Sc1 13.2(4)
O1 Sc2 C31 C30 -59.27(10)
C5 Sc2 C31 C30 -137.27(10)
C1 Sc2 C31 C30 148.18(9)
C29 Sc2 C31 C30 15.82(9)
C27 Sc2 C31 C30 75.57(9)
C28 Sc2 C31 C30 44.03(9)
Sc1 Sc2 C31 C30 176.52(11)
O1 Sc2 C31 Sc1 124.22(4)
C5 Sc2 C31 Sc1 46.21(4)
C1 Sc2 C31 Sc1 -28.34(5)
C29 Sc2 C31 Sc1 -160.70(6)
C27 Sc2 C31 Sc1 -100.95(5)
C30 Sc2 C31 Sc1 -176.52(11)
C28 Sc2 C31 Sc1 -132.49(5)
C1 Sc1 C31 C30 17.3(5)
C5 Sc1 C31 C30 -62.0(5)
C3 Sc1 C31 C30 -36.7(5)
C2 Sc1 C31 C30 5.6(5)
C16 Sc1 C31 C30 158.4(5)
C17 Sc1 C31 C30 -177.1(4)
C18 Sc1 C31 C30 -173.0(4)
C14 Sc1 C31 C30 103.2(5)
C4 Sc1 C31 C30 -62.3(5)
C15 Sc1 C31 C30 126.5(5)
Sc2 Sc1 C31 C30 -13.4(4)
C1 Sc1 C31 Sc2 30.69(5)
C5 Sc1 C31 Sc2 -48.64(4)
C3 Sc1 C31 Sc2 -23.29(9)
C2 Sc1 C31 Sc2 19.03(7)
C16 Sc1 C31 Sc2 171.76(5)
C17 Sc1 C31 Sc2 -163.75(4)
C18 Sc1 C31 Sc2 -159.61(6)
C14 Sc1 C31 Sc2 116.61(5)
C4 Sc1 C31 Sc2 -48.89(6)
C15 Sc1 C31 Sc2 139.93(5)
C27 C28 C32 C33 4.5(2)
C29 C28 C32 C33 -173.59(15)
Sc2 C28 C32 C33 -87.35(19)
C27 C28 C32 C34 126.57(16)
C29 C28 C32 C34 -51.5(2)
Sc2 C28 C32 C34 34.7(2)
C27 C28 C32 C35 -113.12(17)
C29 C28 C32 C35 68.78(18)
Sc2 C28 C32 C35 155.02(14)
C31 C30 C36 C39 -7.9(2)
C29 C30 C36 C39 172.07(14)
Sc2 C30 C36 C39 82.8(3)
C31 C30 C36 C37 -129.32(16)
C29 C30 C36 C37 50.66(18)
Sc2 C30 C36 C37 -38.6(3)
C31 C30 C36 C38 111.16(17)
C29 C30 C36 C38 -68.86(17)
Sc2 C30 C36 C38 -158.1(2)
C31 Sc2 O1 C40 -31.58(13)
O2 Sc2 O1 C40 149.67(12)
C5 Sc2 O1 C40 44.95(12)
C1 Sc2 O1 C40 92.79(13)
C29 Sc2 O1 C40 -93.03(12)
C27 Sc2 O1 C40 -129.92(11)
C30 Sc2 O1 C40 -59.14(12)
C28 Sc2 O1 C40 -118.71(11)
Sc1 Sc2 O1 C40 23.93(13)
C31 Sc2 O1 C43 131.59(13)
O2 Sc2 O1 C43 -47.16(13)
C5 Sc2 O1 C43 -151.87(14)
C1 Sc2 O1 C43 -104.03(15)
C29 Sc2 O1 C43 70.15(14)
C27 Sc2 O1 C43 33.26(16)
C30 Sc2 O1 C43 104.03(14)
C28 Sc2 O1 C43 44.46(14)
Sc1 Sc2 O1 C43 -172.89(12)
C43 O1 C40 C41 -11.74(18)
Sc2 O1 C40 C41 154.12(10)
O1 C40 C41 C42 -12.94(18)
C40 C41 C42 C43 31.75(18)
C40 O1 C43 C42 32.54(18)
Sc2 O1 C43 C42 -132.86(13)
C41 C42 C43 O1 -39.52(19)
O1 Sc2 O2 C44 -59.97(19)
C5 Sc2 O2 C44 17.91(19)
C1 Sc2 O2 C44 92.12(19)
C29 Sc2 O2 C44 -136.19(19)
C27 Sc2 O2 C44 164.83(19)
C30 Sc2 O2 C44 -122.45(19)
C28 Sc2 O2 C44 -163.74(19)
Sc1 Sc2 O2 C44 65.33(19)
O1 Sc2 O2 C47 155.7(3)
C5 Sc2 O2 C47 -126.4(3)
C1 Sc2 O2 C47 -52.2(3)
C29 Sc2 O2 C47 79.5(3)
C27 Sc2 O2 C47 20.5(3)
C30 Sc2 O2 C47 93.3(3)
C28 Sc2 O2 C47 52.0(3)
Sc1 Sc2 O2 C47 -79.0(3)
O1 Sc2 O2 C47' 161.2(7)
C5 Sc2 O2 C47' -120.9(7)
C1 Sc2 O2 C47' -46.7(7)
C29 Sc2 O2 C47' 85.0(7)
C27 Sc2 O2 C47' 26.0(7)
C30 Sc2 O2 C47' 98.7(7)
C28 Sc2 O2 C47' 57.5(7)
Sc1 Sc2 O2 C47' -73.5(7)
O1 Sc2 O2 C44' -83.3(5)
C5 Sc2 O2 C44' -5.4(5)
C1 Sc2 O2 C44' 68.8(5)
C29 Sc2 O2 C44' -159.5(5)
C27 Sc2 O2 C44' 141.5(5)
C30 Sc2 O2 C44' -145.8(5)
C28 Sc2 O2 C44' 173.0(5)
Sc1 Sc2 O2 C44' 42.0(5)
C47 O2 C44 C45 33.6(4)
Sc2 O2 C44 C45 -115.8(2)
O2 C44 C45 C46 -33.2(3)
C44 C45 C46 C47 21.4(4)
C44 O2 C47 C46 -20.1(5)
Sc2 O2 C47 C46 126.0(3)
C45 C46 C47 O2 -1.7(5)
C47' O2 C44' C45' -29.1(12)
Sc2 O2 C44' C45' -154.3(7)
O2 C44' C45' C46' 17.3(11)
C44' C45' C46' C47' 1.8(12)
C44' O2 C47' C46' 28.6(13)
Sc2 O2 C47' C46' 150.4(8)
C45' C46' C47' O2 -20.7(15)
